data_7010356
loop_
_publ_author_name
'Patmore, Nathan J.'
'Mahon, Mary F.'
'Steed, Jonathan W.'
'Weller, Andrew S.'

_publ_section_title
;
 Synthesis and characterisation of {Mo(\h-L)(CO)3}+
 (\h-L&#x2005;=&#x2005;C5H5 or C5Me5) fragments ligated with
 [CB11H12]&#x2212; and derivatives. Isolation and structural
 characterisation of an intermediate in a silver salt metathesis
 reaction
;
_journal_issue 3
_journal_name_full 'Journal of the Chemical Society, Dalton Transactions'
_journal_page_first 277
_journal_paper_doi 10.1039/b008222h
_journal_year 2001
_chemical_formula_sum 'C9 H17 B11 Mo O3'
_chemical_formula_weight 388.08
_chemical_name_systematic
;
 ?
;
_space_group_IT_number 14
_symmetry_cell_setting monoclinic
_symmetry_space_group_name_Hall '-P 2ybc'
_symmetry_space_group_name_H-M 'P 1 21/c 1'
_atom_sites_solution_hydrogens geom
_atom_sites_solution_primary direct
_atom_sites_solution_secondary difmap
_audit_creation_method SHELXL-97
_cell_angle_alpha 90.00
_cell_angle_beta 93.76
_cell_angle_gamma 90.00
_cell_formula_units_Z 4
_cell_length_a 10.1425(19)
_cell_length_b 10.4875(13)
_cell_length_c 16.515(2)
_cell_measurement_reflns_used 25
_cell_measurement_temperature 293(2)
_cell_measurement_theta_max 18
_cell_measurement_theta_min 12
_cell_volume 1752.9(4)
_computing_molecular_graphics 'ORTEX (P.McArdle, 1995)'
_computing_publication_material 'SHELXL-97/2 (Sheldrick,1997)'
_computing_structure_refinement 'SHELXL-97 (Sheldrick, 1997)'
_computing_structure_solution 'SHELXS-97 (Sheldrick, 1990)'
_diffrn_ambient_temperature 293(2)
_diffrn_measured_fraction_theta_full 0.999
_diffrn_measured_fraction_theta_max 0.999
_diffrn_measurement_device_type '4-circle diffractometer'
_diffrn_measurement_method 'scintillation counter'
_diffrn_radiation_monochromator graphite
_diffrn_radiation_source 'fine-focus sealed tube'
_diffrn_radiation_type MoK\a
_diffrn_radiation_wavelength 0.71069
_diffrn_reflns_av_R_equivalents 0.0150
_diffrn_reflns_av_sigmaI/netI 0.0256
_diffrn_reflns_limit_h_max 12
_diffrn_reflns_limit_h_min 0
_diffrn_reflns_limit_k_max 13
_diffrn_reflns_limit_k_min 0
_diffrn_reflns_limit_l_max 21
_diffrn_reflns_limit_l_min -21
_diffrn_reflns_number 4157
_diffrn_reflns_theta_full 26.96
_diffrn_reflns_theta_max 26.96
_diffrn_reflns_theta_min 2.01
_exptl_absorpt_coefficient_mu 0.749
_exptl_absorpt_correction_type none
_exptl_crystal_density_diffrn 1.471
_exptl_crystal_density_method 'not measured'
_exptl_crystal_description Parallelepiped
_exptl_crystal_F_000 768
_exptl_crystal_size_max 0.30
_exptl_crystal_size_mid 0.25
_exptl_crystal_size_min 0.25
_refine_diff_density_max 0.420
_refine_diff_density_min -0.454
_refine_diff_density_rms 0.056
_refine_ls_extinction_method none
_refine_ls_goodness_of_fit_ref 1.038
_refine_ls_hydrogen_treatment mixed
_refine_ls_matrix_type full
_refine_ls_number_parameters 232
_refine_ls_number_reflns 3801
_refine_ls_number_restraints 0
_refine_ls_restrained_S_all 1.038
_refine_ls_R_factor_all 0.0369
_refine_ls_R_factor_gt 0.0289
_refine_ls_shift/su_max 0.001
_refine_ls_shift/su_mean 0.000
_refine_ls_structure_factor_coef Fsqd
_refine_ls_weighting_details 'calc w=1/[\s^2^(Fo^2^)+(0.0509P)^2^+0.1573P] where P=(Fo^2^+2Fc^2^)/3'
_refine_ls_weighting_scheme calc
_refine_ls_wR_factor_gt 0.0780
_refine_ls_wR_factor_ref 0.0806
_reflns_number_gt 3194
_reflns_number_total 3801
_reflns_threshold_expression >2sigma(I)
_cod_data_source_file b008222h.txt
_cod_data_source_block compound1
_cod_depositor_comments
;
The following automatic conversions were performed:
'_atom_site_symetry_multiplicity' tag replaced with
'_atom_site_symmetry_multiplicity'.

Automatic conversion script
Id: cif_correct_tags 1440 2010-10-19 06:21:57Z saulius 

The following automatic conversions were performed:
'_symmetry_cell_setting' value 'Monoclinic' changed to 'monoclinic'
according to '/home/saulius/struct/CIF-dictionaries/cif_core.dic'
dictionary named 'cif_core.dic' version 2.4.1 from 2010-06-29.

Automatic conversion script
Id: cif_fix_enum 1527 2010-12-29 10:47:43Z saulius 
;
_cod_original_sg_symbol_H-M P21/c
_cod_database_code 7010356

loop_
_symmetry_equiv_pos_as_xyz
'x, y, z'
'x, -y+1/2, z+1/2'
'-x, -y, -z'
'-x, y-1/2, -z-1/2'

loop_
_atom_site_label
_atom_site_type_symbol
_atom_site_fract_x
_atom_site_fract_y
_atom_site_fract_z
_atom_site_U_iso_or_equiv
_atom_site_adp_type
_atom_site_occupancy
_atom_site_symmetry_multiplicity
_atom_site_calc_flag
_atom_site_refinement_flags
_atom_site_disorder_assembly
_atom_site_disorder_group
Mo1 Mo 0.307130(18) 0.113818(18) 0.170126(10) 0.03860(8) Uani 1 1 d . . .
O1 O 0.5894(2) -0.0074(2) 0.19668(14) 0.0773(6) Uani 1 1 d . . .
O2 O 0.5108(2) 0.3375(2) 0.16647(15) 0.0790(7) Uani 1 1 d . . .
O3 O 0.2784(2) 0.1979(3) -0.01276(13) 0.0954(8) Uani 1 1 d . . .
B2 B 0.3373(3) -0.3592(3) 0.0115(2) 0.0606(8) Uani 1 1 d . . .
H2 H 0.4167 -0.4141 -0.0144 0.073 Uiso 1 1 calc R . .
B3 B 0.2676(4) -0.4071(3) 0.1008(2) 0.0679(9) Uani 1 1 d . . .
H3 H 0.3022 -0.4938 0.1332 0.081 Uiso 1 1 calc R . .
B4 B 0.0980(4) -0.3631(3) 0.0940(2) 0.0641(9) Uani 1 1 d . . .
H4 H 0.0219 -0.4202 0.1217 0.077 Uiso 1 1 calc R . .
B5 B 0.0668(3) -0.2872(3) -0.0001(2) 0.0580(7) Uani 1 1 d . . .
H5 H -0.0301 -0.2951 -0.0338 0.070 Uiso 1 1 calc R . .
B6 B 0.2137(3) -0.2845(3) -0.05096(17) 0.0552(7) Uani 1 1 d . . .
H6 H 0.2127 -0.2908 -0.1175 0.066 Uiso 1 1 calc R . .
B7 B 0.2152(4) -0.2713(3) 0.15293(18) 0.0641(9) Uani 1 1 d . . .
H7 H 0.2161 -0.2668 0.2195 0.077 Uiso 1 1 calc R . .
B8 B 0.0897(3) -0.1960(3) 0.08973(19) 0.0553(7) Uani 1 1 d . . .
H8 H 0.0093 -0.1423 0.1156 0.066 Uiso 1 1 calc R . .
B9 B 0.1611(3) -0.1475(3) -0.00163(18) 0.0517(7) Uani 1 1 d . . .
H9 H 0.1260 -0.0622 -0.0353 0.062 Uiso 1 1 calc R . .
B10 B 0.3312(3) -0.1911(3) 0.00583(18) 0.0516(7) Uani 1 1 d . . .
H10 H 0.4070 -0.1346 -0.0226 0.062 Uiso 1 1 calc R . .
B11 B 0.3640(3) -0.2688(3) 0.1015(2) 0.0612(8) Uani 1 1 d . . .
H11 H 0.4610 -0.2625 0.1352 0.073 Uiso 1 1 calc R . .
B12 B 0.2531(3) -0.1406(3) 0.09142(17) 0.0451(6) Uani 1 1 d . . .
H12 H 0.303(3) -0.043(3) 0.1119(19) 0.088(10) Uiso 1 1 d . . .
C1 C 0.1781(3) -0.4065(3) 0.01132(17) 0.0571(7) Uani 1 1 d . . .
H1 H 0.1520 -0.4992 -0.0164 0.069 Uiso 1 1 calc R . .
C2 C 0.4870(3) 0.0338(2) 0.18661(15) 0.0508(6) Uani 1 1 d . . .
C3 C 0.4357(3) 0.2589(3) 0.16727(16) 0.0529(6) Uani 1 1 d . . .
C4 C 0.2885(3) 0.1654(3) 0.05228(16) 0.0617(7) Uani 1 1 d . . .
C5 C 0.2436(3) 0.0861(3) 0.30292(17) 0.0674(8) Uani 1 1 d . . .
H5A H 0.2963 0.0437 0.3425 0.081 Uiso 1 1 calc R . .
C6 C 0.2477(3) 0.2135(3) 0.28585(17) 0.0672(8) Uani 1 1 d . . .
H6 H 0.3046 0.2727 0.3114 0.081 Uiso 1 1 calc R . .
C7 C 0.1504(4) 0.2400(3) 0.2225(2) 0.0759(10) Uani 1 1 d . . .
H7A H 0.1309 0.3192 0.1993 0.091 Uiso 1 1 calc R . .
C8 C 0.0902(3) 0.1249(4) 0.20176(19) 0.0743(10) Uani 1 1 d . . .
H8 H 0.0228 0.1123 0.1616 0.089 Uiso 1 1 calc R . .
C9 C 0.1486(3) 0.0321(3) 0.25185(18) 0.0702(9) Uani 1 1 d . . .
H9 H 0.1264 -0.0539 0.2507 0.084 Uiso 1 1 calc R . .

loop_
_atom_site_aniso_label
_atom_site_aniso_U_11
_atom_site_aniso_U_22
_atom_site_aniso_U_33
_atom_site_aniso_U_23
_atom_site_aniso_U_13
_atom_site_aniso_U_12
Mo1 0.03980(12) 0.04430(13) 0.03189(12) 0.00066(7) 0.00388(7) -0.00182(8)
O1 0.0589(12) 0.0769(14) 0.0947(16) 0.0128(12) -0.0043(11) 0.0133(11)
O2 0.0775(14) 0.0617(12) 0.1017(18) -0.0135(12) 0.0350(13) -0.0248(12)
O3 0.0845(16) 0.156(2) 0.0460(12) 0.0364(14) 0.0061(11) 0.0093(16)
B2 0.0556(18) 0.0597(19) 0.067(2) -0.0085(15) 0.0066(15) 0.0156(14)
B3 0.084(2) 0.061(2) 0.0565(19) 0.0109(15) -0.0090(17) 0.0075(17)
B4 0.068(2) 0.068(2) 0.0579(19) -0.0083(15) 0.0158(16) -0.0159(16)
B5 0.0477(16) 0.0672(19) 0.0574(17) -0.0113(15) -0.0090(13) 0.0007(14)
B6 0.0707(19) 0.0567(16) 0.0379(13) -0.0072(12) 0.0014(13) 0.0025(15)
B7 0.084(2) 0.071(2) 0.0360(14) -0.0046(14) 0.0017(14) -0.0114(18)
B8 0.0445(15) 0.0590(18) 0.0634(18) -0.0143(14) 0.0098(13) -0.0023(13)
B9 0.0560(17) 0.0499(15) 0.0475(15) -0.0036(12) -0.0095(13) 0.0097(13)
B10 0.0479(15) 0.0594(18) 0.0484(15) -0.0038(13) 0.0096(12) 0.0013(13)
B11 0.0480(16) 0.073(2) 0.0608(18) -0.0010(16) -0.0133(14) 0.0106(15)
B12 0.0460(14) 0.0498(15) 0.0395(13) -0.0081(11) 0.0019(11) 0.0003(11)
C1 0.0679(17) 0.0498(15) 0.0536(15) -0.0088(11) 0.0034(13) -0.0025(12)
C2 0.0511(14) 0.0483(14) 0.0530(14) 0.0034(11) 0.0022(11) -0.0007(11)
C3 0.0541(14) 0.0491(14) 0.0574(15) -0.0012(11) 0.0176(12) -0.0003(12)
C4 0.0500(14) 0.091(2) 0.0441(14) 0.0111(14) 0.0050(11) 0.0043(15)
C5 0.0707(19) 0.092(2) 0.0416(14) 0.0141(14) 0.0171(13) 0.0144(17)
C6 0.0682(18) 0.083(2) 0.0528(15) -0.0287(15) 0.0217(14) -0.0224(16)
C7 0.092(2) 0.068(2) 0.0721(19) 0.0166(16) 0.0418(18) 0.0340(18)
C8 0.0433(14) 0.130(3) 0.0502(16) -0.0109(17) 0.0084(12) -0.0064(16)
C9 0.089(2) 0.0656(18) 0.0606(17) -0.0106(14) 0.0399(16) -0.0231(16)

loop_
_atom_type_symbol
_atom_type_description
_atom_type_scat_dispersion_real
_atom_type_scat_dispersion_imag
_atom_type_scat_source
C C 0.0033 0.0016 'International Tables Vol C Tables 4.2.6.8 and 6.1.1.4'
H H 0.0000 0.0000 'International Tables Vol C Tables 4.2.6.8 and 6.1.1.4'
O O 0.0106 0.0060 'International Tables Vol C Tables 4.2.6.8 and 6.1.1.4'
Mo Mo -1.6832 0.6857 'International Tables Vol C Tables 4.2.6.8 and 6.1.1.4'
B B 0.0013 0.0007 'International Tables Vol C Tables 4.2.6.8 and 6.1.1.4'

loop_
_geom_angle_atom_site_label_1
_geom_angle_atom_site_label_2
_geom_angle_atom_site_label_3
_geom_angle
_geom_angle_site_symmetry_1
_geom_angle_site_symmetry_3
_geom_angle_publ_flag
C3 Mo1 C2 74.59(10) . . ?
C3 Mo1 C4 78.10(12) . . ?
C2 Mo1 C4 105.62(11) . . ?
C3 Mo1 C7 92.22(12) . . ?
C2 Mo1 C7 147.06(12) . . ?
C4 Mo1 C7 100.76(12) . . ?
C3 Mo1 C6 83.13(10) . . ?
C2 Mo1 C6 111.29(11) . . ?
C4 Mo1 C6 131.97(13) . . ?
C7 Mo1 C6 36.10(12) . . ?
C3 Mo1 C8 126.90(12) . . ?
C2 Mo1 C8 149.83(12) . . ?
C4 Mo1 C8 100.10(11) . . ?
C7 Mo1 C8 35.23(12) . . ?
C6 Mo1 C8 58.64(11) . . ?
C3 Mo1 C9 140.07(10) . . ?
C2 Mo1 C9 115.02(12) . . ?
C4 Mo1 C9 129.29(12) . . ?
C7 Mo1 C9 57.95(12) . . ?
C6 Mo1 C9 57.03(11) . . ?
C8 Mo1 C9 34.83(12) . . ?
C3 Mo1 C5 109.57(12) . . ?
C2 Mo1 C5 97.15(11) . . ?
C4 Mo1 C5 157.21(11) . . ?
C7 Mo1 C5 58.41(11) . . ?
C6 Mo1 C5 34.26(11) . . ?
C8 Mo1 C5 57.81(11) . . ?
C9 Mo1 C5 33.86(11) . . ?
C1 B2 B3 58.57(19) . . ?
C1 B2 B6 58.92(18) . . ?
B3 B2 B6 108.1(2) . . ?
C1 B2 B10 105.3(2) . . ?
B3 B2 B10 108.5(2) . . ?
B6 B2 B10 60.16(18) . . ?
C1 B2 B11 104.7(2) . . ?
B3 B2 B11 59.6(2) . . ?
B6 B2 B11 108.6(2) . . ?
B10 B2 B11 60.83(18) . . ?
C1 B3 B2 58.88(19) . . ?
C1 B3 B11 105.7(2) . . ?
B2 B3 B11 60.7(2) . . ?
C1 B3 B7 105.2(2) . . ?
B2 B3 B7 109.3(2) . . ?
B11 B3 B7 60.8(2) . . ?
C1 B3 B4 58.65(19) . . ?
B2 B3 B4 108.3(2) . . ?
B11 B3 B4 108.8(2) . . ?
B7 B3 B4 60.0(2) . . ?
C1 B4 B8 105.0(2) . . ?
C1 B4 B5 58.44(18) . . ?
B8 B4 B5 60.45(19) . . ?
C1 B4 B7 104.4(2) . . ?
B8 B4 B7 60.54(19) . . ?
B5 B4 B7 108.4(2) . . ?
C1 B4 B3 57.89(19) . . ?
B8 B4 B3 107.8(2) . . ?
B5 B4 B3 106.9(2) . . ?
B7 B4 B3 59.6(2) . . ?
C1 B5 B9 105.1(2) . . ?
C1 B5 B4 59.00(18) . . ?
B9 B5 B4 108.9(2) . . ?
C1 B5 B6 58.90(17) . . ?
B9 B5 B6 59.94(18) . . ?
B4 B5 B6 108.7(2) . . ?
C1 B5 B8 104.9(2) . . ?
B9 B5 B8 61.12(18) . . ?
B4 B5 B8 59.75(18) . . ?
B6 B5 B8 108.9(2) . . ?
C1 B6 B9 104.7(2) . . ?
C1 B6 B2 58.59(18) . . ?
B9 B6 B2 108.7(2) . . ?
C1 B6 B5 58.48(18) . . ?
B9 B6 B5 59.84(18) . . ?
B2 B6 B5 107.9(2) . . ?
C1 B6 B10 105.0(2) . . ?
B9 B6 B10 60.87(17) . . ?
B2 B6 B10 60.22(18) . . ?
B5 B6 B10 108.6(2) . . ?
B12 B7 B3 105.2(2) . . ?
B12 B7 B4 105.7(2) . . ?
B3 B7 B4 60.4(2) . . ?
B12 B7 B8 59.42(17) . . ?
B3 B7 B8 107.4(2) . . ?
B4 B7 B8 59.32(19) . . ?
B12 B7 B11 59.32(18) . . ?
B3 B7 B11 59.2(2) . . ?
B4 B7 B11 107.8(2) . . ?
B8 B7 B11 108.1(2) . . ?
B4 B8 B12 106.7(2) . . ?
B4 B8 B5 59.80(19) . . ?
B12 B8 B5 105.3(2) . . ?
B4 B8 B7 60.1(2) . . ?
B12 B8 B7 59.87(17) . . ?
B5 B8 B7 107.6(2) . . ?
B4 B8 B9 107.2(2) . . ?
B12 B8 B9 59.03(16) . . ?
B5 B8 B9 58.95(18) . . ?
B7 B8 B9 107.9(2) . . ?
B12 B9 B5 106.4(2) . . ?
B12 B9 B6 106.3(2) . . ?
B5 B9 B6 60.22(18) . . ?
B12 B9 B10 59.35(16) . . ?
B5 B9 B10 108.1(2) . . ?
B6 B9 B10 59.90(17) . . ?
B12 B9 B8 59.50(16) . . ?
B5 B9 B8 59.93(18) . . ?
B6 B9 B8 108.1(2) . . ?
B10 B9 B8 108.2(2) . . ?
B12 B10 B6 105.8(2) . . ?
B12 B10 B2 106.0(2) . . ?
B6 B10 B2 59.62(18) . . ?
B12 B10 B9 59.32(16) . . ?
B6 B10 B9 59.22(17) . . ?
B2 B10 B9 106.9(2) . . ?
B12 B10 B11 59.42(17) . . ?
B6 B10 B11 107.3(2) . . ?
B2 B10 B11 59.66(19) . . ?
B9 B10 B11 107.5(2) . . ?
B3 B11 B12 106.3(2) . . ?
B3 B11 B2 59.7(2) . . ?
B12 B11 B2 105.6(2) . . ?
B3 B11 B7 60.0(2) . . ?
B12 B11 B7 59.88(18) . . ?
B2 B11 B7 107.8(2) . . ?
B3 B11 B10 107.5(2) . . ?
B12 B11 B10 59.09(16) . . ?
B2 B11 B10 59.51(18) . . ?
B7 B11 B10 108.3(2) . . ?
B10 B12 B9 61.33(17) . . ?
B10 B12 B11 61.49(18) . . ?
B9 B12 B11 110.8(2) . . ?
B10 B12 B8 111.4(2) . . ?
B9 B12 B8 61.47(17) . . ?
B11 B12 B8 110.3(2) . . ?
B10 B12 B7 111.0(2) . . ?
B9 B12 B7 110.5(2) . . ?
B11 B12 B7 60.80(19) . . ?
B8 B12 B7 60.71(18) . . ?
B3 C1 B5 114.8(2) . . ?
B3 C1 B2 62.5(2) . . ?
B5 C1 B2 114.5(2) . . ?
B3 C1 B4 63.5(2) . . ?
B5 C1 B4 62.6(2) . . ?
B2 C1 B4 115.3(2) . . ?
B3 C1 B6 114.4(2) . . ?
B5 C1 B6 62.63(18) . . ?
B2 C1 B6 62.50(19) . . ?
B4 C1 B6 114.7(2) . . ?
O1 C2 Mo1 177.8(2) . . ?
O2 C3 Mo1 177.8(3) . . ?
O3 C4 Mo1 177.9(3) . . ?
C9 C5 C6 108.0(3) . . ?
C9 C5 Mo1 72.45(16) . . ?
C6 C5 Mo1 70.84(15) . . ?
C5 C6 C7 108.3(3) . . ?
C5 C6 Mo1 74.89(16) . . ?
C7 C6 Mo1 71.48(15) . . ?
C8 C7 C6 106.6(3) . . ?
C8 C7 Mo1 73.03(17) . . ?
C6 C7 Mo1 72.42(16) . . ?
C9 C8 C7 107.4(3) . . ?
C9 C8 Mo1 73.81(17) . . ?
C7 C8 Mo1 71.74(17) . . ?
C5 C9 C8 109.6(3) . . ?
C5 C9 Mo1 73.69(16) . . ?
C8 C9 Mo1 71.36(16) . . ?

loop_
_geom_bond_atom_site_label_1
_geom_bond_atom_site_label_2
_geom_bond_distance
_geom_bond_site_symmetry_2
_geom_bond_publ_flag
Mo1 C3 2.007(3) . ?
Mo1 C2 2.011(3) . ?
Mo1 C4 2.017(3) . ?
Mo1 C7 2.281(3) . ?
Mo1 C6 2.294(3) . ?
Mo1 C8 2.298(3) . ?
Mo1 C9 2.329(3) . ?
Mo1 C5 2.344(3) . ?
O1 C2 1.127(3) . ?
O2 C3 1.123(3) . ?
O3 C4 1.125(3) . ?
B2 C1 1.688(4) . ?
B2 B3 1.750(5) . ?
B2 B6 1.755(5) . ?
B2 B10 1.766(5) . ?
B2 B11 1.768(5) . ?
B3 C1 1.683(4) . ?
B3 B11 1.749(5) . ?
B3 B7 1.764(5) . ?
B3 B4 1.777(5) . ?
B4 C1 1.697(4) . ?
B4 B8 1.756(5) . ?
B4 B5 1.757(5) . ?
B4 B7 1.771(5) . ?
B5 C1 1.687(4) . ?
B5 B9 1.751(5) . ?
B5 B6 1.757(4) . ?
B5 B8 1.768(4) . ?
B6 C1 1.694(4) . ?
B6 B9 1.752(4) . ?
B6 B10 1.765(4) . ?
B7 B12 1.763(4) . ?
B7 B8 1.778(5) . ?
B7 B11 1.779(5) . ?
B8 B12 1.755(4) . ?
B8 B9 1.789(4) . ?
B9 B12 1.746(4) . ?
B9 B10 1.782(4) . ?
B10 B12 1.747(4) . ?
B10 B11 1.789(4) . ?
B11 B12 1.753(4) . ?
C5 C9 1.361(4) . ?
C5 C6 1.367(4) . ?
C6 C7 1.418(5) . ?
C7 C8 1.386(5) . ?
C8 C9 1.385(5) . ?
